data_7029398
loop_
_publ_author_name
'Buchowicz, W\/lodzimierz'
'Banach, Lukasz'
'Conder, Joanna'
'Gu\'nka, Piotr A'
'Kubicki, Dominik'
'Buchalski, Piotr'

_publ_section_title
;
 Anion exchange in [Ni(\h(5)-C5H4R)(Cl)(NHC)]. Counterion effect on the
 structure and catalytic activity.
;
_journal_issue 15
_journal_name_full 'Dalton transactions (Cambridge, England : 2003)'
_journal_page_first 5847
_journal_page_last 5857
_journal_paper_doi 10.1039/c3dt53352b
_journal_volume 43
_journal_year 2014
_chemical_formula_moiety 'C34 H46 N3 Ni, F6 P'
_chemical_formula_sum 'C34 H46 F6 N3 Ni P'
_chemical_formula_weight 700.42
_chemical_name_systematic
;
 ?
;
_space_group_crystal_system triclinic
_space_group_IT_number 2
_space_group_name_Hall '-P 1'
_space_group_name_H-M_alt 'P -1'
_symmetry_space_group_name_Hall '-P 1'
_symmetry_space_group_name_H-M 'P -1'
_atom_sites_solution_hydrogens geom
_atom_sites_solution_primary direct
_audit_creation_date 2013-05-18
_audit_creation_method
;
  Olex2 1.2-beta
  (compiled Apr 23 2013 17:54:37, GUI svn.r4466)
;
_cell_angle_alpha 75.910(5)
_cell_angle_beta 86.934(5)
_cell_angle_gamma 81.371(5)
_cell_formula_units_Z 4
_cell_length_a 10.3048(8)
_cell_length_b 18.3915(10)
_cell_length_c 19.1066(10)
_cell_measurement_reflns_used 16092
_cell_measurement_temperature 100(2)
_cell_measurement_theta_max 31.4417
_cell_measurement_theta_min 3.2916
_cell_volume 3471.9(4)
_computing_cell_refinement
;
CrysAlisPro, Agilent Technologies,
Version 1.171.35.21 (release 20-01-2012 CrysAlis171 .NET)
(compiled Jan 23 2012,18:06:46)
;
_computing_data_collection
;
CrysAlisPro, Agilent Technologies,
Version 1.171.35.21 (release 20-01-2012 CrysAlis171 .NET)
(compiled Jan 23 2012,18:06:46)
;
_computing_data_reduction
;
CrysAlisPro, Agilent Technologies,
Version 1.171.35.21 (release 20-01-2012 CrysAlis171 .NET)
(compiled Jan 23 2012,18:06:46)
;
_computing_molecular_graphics
;
O. V. Dolomanov, L. J. Bourhis, R. J. Gildea, J. A. K. Howard and H. Puschmann,
OLEX2: a complete structure solution, refinement and analysis program.
J. Appl. Cryst. (2009). 42, 339-341.
;
_computing_publication_material
;
O. V. Dolomanov, L. J. Bourhis, R. J. Gildea, J. A. K. Howard and H. Puschmann,
OLEX2: a complete structure solution, refinement and analysis program.
J. Appl. Cryst. (2009). 42, 339-341.
;
_computing_structure_refinement
;
SHELXL, G.M. Sheldrick, Acta Cryst.
(2008). A64, 112-122
;
_computing_structure_solution
;
SHELXS, G.M. Sheldrick, Acta Cryst.
(2008). A64, 112-122
;
_diffrn_ambient_temperature 100(2)
_diffrn_detector_area_resol_mean 10.3347
_diffrn_measured_fraction_theta_full 0.997
_diffrn_measured_fraction_theta_max 0.998
_diffrn_measurement_details
;
  1 omega  -91.00  -13.00   1.0000   86.0000
omega____ theta____ kappa____ phi______ frames
    -      -16.3840  151.0000 -172.0000 78

  2 omega  -90.00  -13.00   1.0000   86.0000
omega____ theta____ kappa____ phi______ frames
    -      -16.3840  150.0000   26.0000 77

  3 omega  -40.00   60.00   1.0000   86.0000
omega____ theta____ kappa____ phi______ frames
    -      -16.3840   38.0000 -150.0000 100

  4 omega  -92.00  -10.00   1.0000   86.0000
omega____ theta____ kappa____ phi______ frames
    -      -16.3840  -38.0000 -120.0000 82

  5 omega  -87.00    6.00   1.0000   86.0000
omega____ theta____ kappa____ phi______ frames
    -      -16.3840  -38.0000  150.0000 93

  6 omega  -90.00   13.00   1.0000   86.0000
omega____ theta____ kappa____ phi______ frames
    -      -16.3840  -57.0000   60.0000 103

  7 omega  -60.00   47.00   1.0000   86.0000
omega____ theta____ kappa____ phi______ frames
    -       16.6965  -77.0000    0.0000 107

  8 omega  -16.00   75.00   1.0000   86.0000
omega____ theta____ kappa____ phi______ frames
    -       16.6965   77.0000    0.0000 91

  9 omega  -95.00  -31.00   1.0000   86.0000
omega____ theta____ kappa____ phi______ frames
    -      -16.3840  -77.0000    0.0000 64

 10 omega  -73.00    4.00   1.0000   86.0000
omega____ theta____ kappa____ phi______ frames
    -      -16.2278  124.0000  150.0000 77

 11 omega  -77.00   -1.00   1.0000   86.0000
omega____ theta____ kappa____ phi______ frames
    -      -16.2278  130.0000   -4.0000 76

 12 omega  -90.00  -13.00   1.0000   86.0000
omega____ theta____ kappa____ phi______ frames
    -      -16.2278  151.0000  -97.0000 77

 13 omega  -77.00   -4.00   1.0000   86.0000
omega____ theta____ kappa____ phi______ frames
    -      -16.2278  131.0000  -30.0000 73
;
_diffrn_measurement_device_type 'Xcalibur, Atlas, Gemini ultra'
_diffrn_measurement_method '\w scans'
_diffrn_orient_matrix_UB_11 -0.0110996000
_diffrn_orient_matrix_UB_12 -0.0247269000
_diffrn_orient_matrix_UB_13 0.0338710000
_diffrn_orient_matrix_UB_21 0.0197157000
_diffrn_orient_matrix_UB_22 -0.0316461000
_diffrn_orient_matrix_UB_23 -0.0150904000
_diffrn_orient_matrix_UB_31 0.0658528000
_diffrn_orient_matrix_UB_32 -0.0007018000
_diffrn_orient_matrix_UB_33 0.0095108000
_diffrn_radiation_monochromator graphite
_diffrn_radiation_type 'Mo K\a'
_diffrn_radiation_wavelength 0.7107
_diffrn_reflns_av_R_equivalents 0.0708
_diffrn_reflns_av_unetI/netI 0.0491
_diffrn_reflns_Laue_measured_fraction_full 0.997
_diffrn_reflns_Laue_measured_fraction_max 0.998
_diffrn_reflns_limit_h_max 13
_diffrn_reflns_limit_h_min -13
_diffrn_reflns_limit_k_max 24
_diffrn_reflns_limit_k_min -24
_diffrn_reflns_limit_l_max 25
_diffrn_reflns_limit_l_min -25
_diffrn_reflns_number 97217
_diffrn_reflns_point_group_measured_fraction_full 0.997
_diffrn_reflns_point_group_measured_fraction_max 0.998
_diffrn_reflns_theta_full 25.242
_diffrn_reflns_theta_max 28.499
_diffrn_reflns_theta_min 3.298
_diffrn_source 'Enhance (Mo) X-ray Source'
_exptl_absorpt_coefficient_mu 0.664
_exptl_absorpt_correction_T_max 1.00000
_exptl_absorpt_correction_T_min 0.73359
_exptl_absorpt_correction_type multi-scan
_exptl_absorpt_process_details
;
CrysAlisPro, Agilent Technologies,
Version 1.171.35.21 (release 20-01-2012 CrysAlis171 .NET)
(compiled Jan 23 2012,18:06:46)
Empirical absorption correction using spherical harmonics,
 implemented in SCALE3 ABSPACK scaling algorithm.
;
_exptl_crystal_colour green
_exptl_crystal_colour_lustre clear
_exptl_crystal_density_diffrn 1.340
_exptl_crystal_description plate
_exptl_crystal_F_000 1472
_exptl_crystal_size_max 0.83
_exptl_crystal_size_mid 0.5
_exptl_crystal_size_min 0.04
_refine_diff_density_max 1.228
_refine_diff_density_min -0.692
_refine_diff_density_rms 0.073
_refine_ls_extinction_method none
_refine_ls_goodness_of_fit_ref 1.021
_refine_ls_hydrogen_treatment constr
_refine_ls_matrix_type full
_refine_ls_number_parameters 829
_refine_ls_number_reflns 17567
_refine_ls_number_restraints 0
_refine_ls_restrained_S_all 1.021
_refine_ls_R_factor_all 0.0646
_refine_ls_R_factor_gt 0.0468
_refine_ls_shift/su_max 0.001
_refine_ls_shift/su_mean 0.000
_refine_ls_structure_factor_coef Fsqd
_refine_ls_weighting_details 'w=1/[\s^2^(Fo^2^)+(0.0459P)^2^+3.1382P] where P=(Fo^2^+2Fc^2^)/3'
_refine_ls_weighting_scheme calc
_refine_ls_wR_factor_gt 0.1051
_refine_ls_wR_factor_ref 0.1151
_reflns_Friedel_coverage 0.000
_reflns_number_gt 13845
_reflns_number_total 17567
_reflns_threshold_expression 'I > 2\s(I)'
_cod_data_source_file c3dt53352b2.cif
_cod_data_source_block 2c
_cod_original_cell_volume 3471.8(4)
_cod_database_code 7029398
_olex2_refinement_description
;
1. Fixed Uiso
 At 1.2 times of:
  All C(H) groups, All C(H,H) groups
 At 1.5 times of:
  All C(H,H,H) groups
2.a Ternary CH refined with riding coordinates:
 C65(H65), C68(H68), C85(H85), C88(H88), C15(H15), C18(H18), C35(H35), C38(H38)
2.b Secondary CH2 refined with riding coordinates:
 C57(H57A,H57B), C58(H58A,H58B), C7(H7A,H7B), C8(H8A,H8B)
2.c Aromatic/amide H refined with riding coordinates:
 C53(H53), C52(H52), C51(H51), C55(H55), C54(H54), C61(H61), C62(H62),
 C63(H63), C81(H81), C82(H82), C83(H83), C3(H3), C4(H4), C5(H5), C1(H1), C2(H2),
  C11(H11), C12(H12), C13(H13), C31(H31), C32(H32), C33(H33)
2.d Idealised Me refined as rotating group:
 C66(H66A,H66B,H66C), C67(H67A,H67B,H67C), C69(H69A,H69B,H69C), C70(H70A,H70B,
 H70C), C86(H86A,H86B,H86C), C87(H87A,H87B,H87C), C89(H89A,H89B,H89C), C90(H90A,
 H90B,H90C), C92(H92A,H92B,H92C), C16(H16A,H16B,H16C), C17(H17A,H17B,H17C),
 C19(H19A,H19B,H19C), C20(H20A,H20B,H20C), C36(H36A,H36B,H36C), C37(H37A,H37B,
 H37C), C39(H39A,H39B,H39C), C40(H40A,H40B,H40C), C42(H42A,H42B,H42C)
;

loop_
_space_group_symop_operation_xyz
'x, y, z'
'-x, -y, -z'

loop_
_atom_site_label
_atom_site_type_symbol
_atom_site_fract_x
_atom_site_fract_y
_atom_site_fract_z
_atom_site_U_iso_or_equiv
_atom_site_adp_type
_atom_site_occupancy
_atom_site_site_symmetry_order
_atom_site_calc_flag
_atom_site_refinement_flags_posn
_atom_site_refinement_flags_adp
Ni1 Ni 0.27767(2) 0.39494(2) 0.70185(2) 0.01332(7) Uani 1 1 d . .
N1 N 0.43818(16) 0.50796(9) 0.71049(9) 0.0134(3) Uani 1 1 d . .
N2 N 0.23389(16) 0.55806(9) 0.69278(9) 0.0136(3) Uani 1 1 d . .
N3 N 0.39707(17) 0.33054(10) 0.76704(10) 0.0184(4) Uani 1 1 d . .
C1 C 0.1605(2) 0.42794(12) 0.61420(11) 0.0181(4) Uani 1 1 d . .
H1 H 0.1572 0.4786 0.5864 0.022 Uiso 1 1 calc R U
C2 C 0.0746(2) 0.40237(12) 0.67510(12) 0.0182(4) Uani 1 1 d . .
H2 H 0.0010 0.4318 0.6917 0.022 Uiso 1 1 calc R U
C3 C 0.1206(2) 0.32692(12) 0.70441(12) 0.0205(4) Uani 1 1 d . .
H3 H 0.0854 0.2953 0.7457 0.025 Uiso 1 1 calc R U
C4 C 0.2320(2) 0.30471(12) 0.66073(12) 0.0212(5) Uani 1 1 d . .
H4 H 0.2845 0.2564 0.6701 0.025 Uiso 1 1 calc R U
C5 C 0.2498(2) 0.36548(13) 0.60292(12) 0.0209(4) Uani 1 1 d . .
H5 H 0.3102 0.3650 0.5636 0.025 Uiso 1 1 calc R U
C6 C 0.31688(19) 0.49214(11) 0.70400(10) 0.0125(4) Uani 1 1 d . .
C7 C 0.2993(2) 0.62265(12) 0.69862(12) 0.0183(4) Uani 1 1 d . .
H7A H 0.2754 0.6376 0.7446 0.022 Uiso 1 1 calc R U
H7B H 0.2769 0.6670 0.6578 0.022 Uiso 1 1 calc R U
C8 C 0.4437(2) 0.59022(11) 0.69618(12) 0.0177(4) Uani 1 1 d . .
H8A H 0.4840 0.6093 0.6483 0.021 Uiso 1 1 calc R U
H8B H 0.4934 0.6024 0.7338 0.021 Uiso 1 1 calc R U
C9 C 0.55526(19) 0.45553(11) 0.73312(11) 0.0134(4) Uani 1 1 d . .
C10 C 0.5902(2) 0.44187(12) 0.80561(11) 0.0171(4) Uani 1 1 d . .
C11 C 0.7060(2) 0.39306(12) 0.82737(11) 0.0196(4) Uani 1 1 d . .
H11 H 0.7323 0.3830 0.8761 0.024 Uiso 1 1 calc R U
C12 C 0.7830(2) 0.35912(12) 0.77945(12) 0.0204(4) Uani 1 1 d . .
H12 H 0.8613 0.3260 0.7953 0.025 Uiso 1 1 calc R U
C13 C 0.7458(2) 0.37350(12) 0.70820(12) 0.0182(4) Uani 1 1 d . .
H13 H 0.7992 0.3499 0.6756 0.022 Uiso 1 1 calc R U
C14 C 0.63122(19) 0.42204(11) 0.68341(11) 0.0143(4) Uani 1 1 d . .
C15 C 0.5926(2) 0.43737(12) 0.60489(11) 0.0167(4) Uani 1 1 d . .
H15 H 0.4980 0.4600 0.6012 0.020 Uiso 1 1 calc R U
C16 C 0.6729(2) 0.49515(13) 0.55763(12) 0.0236(5) Uani 1 1 d . .
H16A H 0.6557 0.5427 0.5733 0.035 Uiso 1 1 calc R U
H16B H 0.6478 0.5044 0.5071 0.035 Uiso 1 1 calc R U
H16C H 0.7666 0.4753 0.5623 0.035 Uiso 1 1 calc R U
C17 C 0.6078(2) 0.36504(13) 0.57722(12) 0.0234(5) Uani 1 1 d . .
H17A H 0.7011 0.3450 0.5747 0.035 Uiso 1 1 calc R U
H17B H 0.5702 0.3766 0.5290 0.035 Uiso 1 1 calc R U
H17C H 0.5617 0.3272 0.6102 0.035 Uiso 1 1 calc R U
C18 C 0.5054(2) 0.47581(14) 0.86064(12) 0.0228(5) Uani 1 1 d . .
H18 H 0.4286 0.5094 0.8347 0.027 Uiso 1 1 calc R U
C19 C 0.5797(3) 0.52452(16) 0.89430(14) 0.0328(6) Uani 1 1 d . .
H19A H 0.6561 0.4930 0.9198 0.049 Uiso 1 1 calc R U
H19B H 0.5216 0.5465 0.9284 0.049 Uiso 1 1 calc R U
H19C H 0.6090 0.5652 0.8562 0.049 Uiso 1 1 calc R U
C20 C 0.4524(2) 0.41363(16) 0.91909(13) 0.0310(6) Uani 1 1 d . .
H20A H 0.4025 0.3844 0.8965 0.047 Uiso 1 1 calc R U
H20B H 0.3949 0.4369 0.9526 0.047 Uiso 1 1 calc R U
H20C H 0.5259 0.3799 0.9455 0.047 Uiso 1 1 calc R U
C29 C 0.09292(19) 0.56529(11) 0.70050(11) 0.0137(4) Uani 1 1 d . .
C30 C 0.0358(2) 0.53863(11) 0.76855(11) 0.0171(4) Uani 1 1 d . .
C31 C -0.1007(2) 0.54722(12) 0.77333(12) 0.0217(4) Uani 1 1 d . .
H31 H -0.1423 0.5291 0.8185 0.026 Uiso 1 1 calc R U
C32 C -0.1769(2) 0.58138(13) 0.71398(13) 0.0229(5) Uani 1 1 d . .
H32 H -0.2698 0.5859 0.7186 0.027 Uiso 1 1 calc R U
C33 C -0.1197(2) 0.60909(12) 0.64801(12) 0.0194(4) Uani 1 1 d . .
H33 H -0.1735 0.6330 0.6077 0.023 Uiso 1 1 calc R U
C34 C 0.0165(2) 0.60240(11) 0.63972(11) 0.0154(4) Uani 1 1 d . .
C35 C 0.0779(2) 0.63685(12) 0.56754(11) 0.0174(4) Uani 1 1 d . .
H35 H 0.1722 0.6141 0.5671 0.021 Uiso 1 1 calc R U
C36 C 0.0710(2) 0.72299(12) 0.55702(13) 0.0245(5) Uani 1 1 d . .
H36A H -0.0208 0.7467 0.5526 0.037 Uiso 1 1 calc R U
H36B H 0.1200 0.7435 0.5131 0.037 Uiso 1 1 calc R U
H36C H 0.1095 0.7336 0.5986 0.037 Uiso 1 1 calc R U
C37 C 0.0100(2) 0.62189(13) 0.50369(12) 0.0247(5) Uani 1 1 d . .
H37A H 0.0067 0.5675 0.5117 0.037 Uiso 1 1 calc R U
H37B H 0.0596 0.6393 0.4590 0.037 Uiso 1 1 calc R U
H37C H -0.0795 0.6494 0.4997 0.037 Uiso 1 1 calc R U
C38 C 0.1158(2) 0.50220(12) 0.83649(11) 0.0200(4) Uani 1 1 d . .
H38 H 0.2095 0.4906 0.8212 0.024 Uiso 1 1 calc R U
C39 C 0.1099(3) 0.55750(15) 0.88547(14) 0.0345(6) Uani 1 1 d . .
H39A H 0.1485 0.6024 0.8599 0.052 Uiso 1 1 calc R U
H39B H 0.1591 0.5328 0.9294 0.052 Uiso 1 1 calc R U
H39C H 0.0182 0.5726 0.8983 0.052 Uiso 1 1 calc R U
C40 C 0.0704(3) 0.42803(14) 0.87819(14) 0.0316(6) Uani 1 1 d . .
H40A H -0.0199 0.4384 0.8959 0.047 Uiso 1 1 calc R U
H40B H 0.1281 0.4048 0.9192 0.047 Uiso 1 1 calc R U
H40C H 0.0738 0.3934 0.8462 0.047 Uiso 1 1 calc R U
C41 C 0.4674(2) 0.28260(12) 0.80094(12) 0.0211(5) Uani 1 1 d . .
C42 C 0.5560(2) 0.22130(14) 0.84444(14) 0.0307(6) Uani 1 1 d . .
H42A H 0.6034 0.1904 0.8135 0.046 Uiso 1 1 calc R U
H42B H 0.5054 0.1897 0.8814 0.046 Uiso 1 1 calc R U
H42C H 0.6189 0.2424 0.8678 0.046 Uiso 1 1 calc R U
Ni2 Ni -0.14431(3) 0.86273(2) 0.75620(2) 0.01629(7) Uani 1 1 d . .
N11 N -0.11585(16) 0.99735(9) 0.80255(9) 0.0152(3) Uani 1 1 d . .
N12 N 0.05992(16) 0.91381(10) 0.82549(9) 0.0153(3) Uani 1 1 d . .
N13 N -0.22103(18) 0.92708(10) 0.67273(10) 0.0205(4) Uani 1 1 d . .
C51 C -0.1123(3) 0.77267(14) 0.84158(15) 0.0387(7) Uani 1 1 d . .
H51 H -0.0753 0.7799 0.8834 0.046 Uiso 1 1 calc R U
C52 C -0.2478(3) 0.78158(14) 0.82773(14) 0.0308(5) Uani 1 1 d . .
H52 H -0.3183 0.7905 0.8601 0.037 Uiso 1 1 calc R U
C53 C -0.2573(3) 0.77478(14) 0.75761(14) 0.0318(6) Uani 1 1 d . .
H53 H -0.3364 0.7825 0.7318 0.038 Uiso 1 1 calc R U
C54 C -0.1283(3) 0.75421(15) 0.73058(17) 0.0420(7) Uani 1 1 d . .
H54 H -0.1074 0.7444 0.6844 0.050 Uiso 1 1 calc R U
C55 C -0.0405(3) 0.75110(14) 0.7825(2) 0.0446(8) Uani 1 1 d . .
H55 H 0.0518 0.7371 0.7798 0.053 Uiso 1 1 calc R U
C56 C -0.0594(2) 0.92897(11) 0.79523(10) 0.0150(4) Uani 1 1 d . .
C57 C 0.0946(2) 0.98012(13) 0.84784(13) 0.0224(5) Uani 1 1 d . .
H57A H 0.1576 1.0061 0.8133 0.027 Uiso 1 1 calc R U
H57B H 0.1325 0.9651 0.8967 0.027 Uiso 1 1 calc R U
C58 C -0.0372(2) 1.02991(13) 0.84713(12) 0.0210(4) Uani 1 1 d . .
H58A H -0.0751 1.0257 0.8964 0.025 Uiso 1 1 calc R U
H58B H -0.0299 1.0837 0.8245 0.025 Uiso 1 1 calc R U
C59 C -0.2354(2) 1.03920(11) 0.76884(11) 0.0170(4) Uani 1 1 d . .
C60 C -0.2241(2) 1.09358(12) 0.70394(11) 0.0199(4) Uani 1 1 d . .
C61 C -0.3399(2) 1.13225(13) 0.67024(12) 0.0254(5) Uani 1 1 d . .
H61 H -0.3353 1.1694 0.6262 0.031 Uiso 1 1 calc R U
C62 C -0.4615(2) 1.11725(14) 0.70007(13) 0.0279(5) Uani 1 1 d . .
H62 H -0.5393 1.1429 0.6756 0.033 Uiso 1 1 calc R U
C63 C -0.4700(2) 1.06514(14) 0.76518(13) 0.0249(5) Uani 1 1 d . .
H63 H -0.5540 1.0564 0.7856 0.030 Uiso 1 1 calc R U
C64 C -0.3569(2) 1.02485(12) 0.80170(12) 0.0194(4) Uani 1 1 d . .
C65 C -0.3659(2) 0.97271(12) 0.87579(12) 0.0219(4) Uani 1 1 d . .
H65 H -0.2855 0.9340 0.8827 0.026 Uiso 1 1 calc R U
C66 C -0.3668(2) 1.01896(13) 0.93288(12) 0.0260(5) Uani 1 1 d . .
H66A H -0.2919 1.0473 0.9242 0.039 Uiso 1 1 calc R U
H66B H -0.3605 0.9847 0.9810 0.039 Uiso 1 1 calc R U
H66C H -0.4486 1.0544 0.9298 0.039 Uiso 1 1 calc R U
C67 C -0.4863(3) 0.93098(15) 0.88648(15) 0.0348(6) Uani 1 1 d . .
H67A H -0.5661 0.9673 0.8872 0.052 Uiso 1 1 calc R U
H67B H -0.4796 0.8926 0.9323 0.052 Uiso 1 1 calc R U
H67C H -0.4903 0.9064 0.8467 0.052 Uiso 1 1 calc R U
C68 C -0.0921(2) 1.11136(12) 0.67029(12) 0.0229(5) Uani 1 1 d . .
H68 H -0.0218 1.0768 0.7011 0.027 Uiso 1 1 calc R U
C69 C -0.0751(3) 1.19307(14) 0.66896(15) 0.0340(6) Uani 1 1 d . .
H69A H -0.1420 1.2281 0.6383 0.051 Uiso 1 1 calc R U
H69B H 0.0124 1.2027 0.6497 0.051 Uiso 1 1 calc R U
H69C H -0.0847 1.2006 0.7181 0.051 Uiso 1 1 calc R U
C70 C -0.0742(3) 1.09800(14) 0.59390(13) 0.0281(5) Uani 1 1 d . .
H70A H -0.0755 1.0443 0.5961 0.042 Uiso 1 1 calc R U
H70B H 0.0100 1.1124 0.5733 0.042 Uiso 1 1 calc R U
H70C H -0.1458 1.1287 0.5635 0.042 Uiso 1 1 calc R U
C79 C 0.1661(2) 0.85764(12) 0.81353(11) 0.0168(4) Uani 1 1 d . .
C80 C 0.2243(2) 0.86480(12) 0.74424(11) 0.0183(4) Uani 1 1 d . .
C81 C 0.3316(2) 0.81134(13) 0.73532(12) 0.0223(5) Uani 1 1 d . .
H81 H 0.3710 0.8143 0.6888 0.027 Uiso 1 1 calc R U
C82 C 0.3817(2) 0.75407(13) 0.79292(13) 0.0236(5) Uani 1 1 d . .
H82 H 0.4549 0.7184 0.7858 0.028 Uiso 1 1 calc R U
C83 C 0.3248(2) 0.74897(13) 0.86079(12) 0.0229(5) Uani 1 1 d . .
H83 H 0.3602 0.7099 0.9001 0.027 Uiso 1 1 calc R U
C84 C 0.2163(2) 0.80010(12) 0.87264(11) 0.0184(4) Uani 1 1 d . .
C85 C 0.1584(2) 0.79324(12) 0.94860(11) 0.0195(4) Uani 1 1 d . .
H85 H 0.0723 0.8271 0.9452 0.023 Uiso 1 1 calc R U
C86 C 0.2487(2) 0.81960(16) 0.99593(13) 0.0302(5) Uani 1 1 d . .
H86A H 0.3328 0.7861 1.0014 0.045 Uiso 1 1 calc R U
H86B H 0.2072 0.8180 1.0435 0.045 Uiso 1 1 calc R U
H86C H 0.2637 0.8715 0.9731 0.045 Uiso 1 1 calc R U
C87 C 0.1340(2) 0.71209(13) 0.98487(13) 0.0271(5) Uani 1 1 d . .
H87A H 0.0785 0.6946 0.9540 0.041 Uiso 1 1 calc R U
H87B H 0.0898 0.7113 1.0317 0.041 Uiso 1 1 calc R U
H87C H 0.2181 0.6786 0.9920 0.041 Uiso 1 1 calc R U
C88 C 0.1787(2) 0.92876(13) 0.67972(12) 0.0213(4) Uani 1 1 d . .
H88 H 0.0989 0.9597 0.6950 0.026 Uiso 1 1 calc R U
C89 C 0.2853(3) 0.98018(15) 0.65626(14) 0.0317(6) Uani 1 1 d . .
H89A H 0.3073 0.9992 0.6972 0.048 Uiso 1 1 calc R U
H89B H 0.2528 1.0230 0.6167 0.048 Uiso 1 1 calc R U
H89C H 0.3638 0.9513 0.6399 0.048 Uiso 1 1 calc R U
C90 C 0.1411(2) 0.89843(14) 0.61641(12) 0.0259(5) Uani 1 1 d . .
H90A H 0.2187 0.8692 0.5995 0.039 Uiso 1 1 calc R U
H90B H 0.1076 0.9410 0.5769 0.039 Uiso 1 1 calc R U
H90C H 0.0731 0.8657 0.6325 0.039 Uiso 1 1 calc R U
C91 C -0.2784(2) 0.95922(13) 0.62277(12) 0.0235(5) Uani 1 1 d . .
C92 C -0.3515(3) 1.00137(15) 0.55834(13) 0.0326(6) Uani 1 1 d . .
H92A H -0.2972 1.0362 0.5274 0.049 Uiso 1 1 calc R U
H92B H -0.4320 1.0303 0.5727 0.049 Uiso 1 1 calc R U
H92C H -0.3743 0.9659 0.5317 0.049 Uiso 1 1 calc R U
P1 P 0.17311(6) 0.16806(3) 0.90870(3) 0.02636(14) Uani 1 1 d . .
F1 F 0.14421(17) 0.18568(12) 0.98543(9) 0.0498(5) Uani 1 1 d . .
F2 F 0.02434(16) 0.19972(11) 0.88523(10) 0.0501(4) Uani 1 1 d . .
F3 F 0.1990(2) 0.14888(13) 0.83144(10) 0.0716(6) Uani 1 1 d . .
F4 F 0.32188(16) 0.13714(10) 0.93137(10) 0.0521(5) Uani 1 1 d . .
F5 F 0.21112(18) 0.24957(10) 0.87711(11) 0.0567(5) Uani 1 1 d . .
F6 F 0.1329(2) 0.08587(10) 0.93998(11) 0.0661(6) Uani 1 1 d . .
P2 P 0.55762(6) 0.77703(3) 0.54787(3) 0.02316(13) Uani 1 1 d . .
F7 F 0.49749(17) 0.85802(9) 0.56198(10) 0.0465(4) Uani 1 1 d . .
F8 F 0.41196(16) 0.75746(11) 0.54662(11) 0.0538(5) Uani 1 1 d . .
F9 F 0.61508(17) 0.69494(10) 0.53621(9) 0.0445(4) Uani 1 1 d . .
F10 F 0.70210(16) 0.79547(11) 0.55186(10) 0.0517(5) Uani 1 1 d . .
F11 F 0.5547(2) 0.81087(13) 0.46373(9) 0.0684(6) Uani 1 1 d . .
F12 F 0.55880(16) 0.74170(8) 0.63308(8) 0.0363(4) Uani 1 1 d . .

loop_
_atom_site_aniso_label
_atom_site_aniso_U_11
_atom_site_aniso_U_22
_atom_site_aniso_U_33
_atom_site_aniso_U_23
_atom_site_aniso_U_13
_atom_site_aniso_U_12
Ni1 0.01309(13) 0.01044(12) 0.01760(13) -0.00302(9) -0.00356(9) -0.00467(9)
N1 0.0122(8) 0.0104(8) 0.0190(8) -0.0046(6) -0.0021(6) -0.0039(6)
N2 0.0118(8) 0.0114(8) 0.0192(8) -0.0043(6) -0.0018(6) -0.0049(6)
N3 0.0186(9) 0.0153(9) 0.0233(9) -0.0031(7) -0.0052(7) -0.0089(7)
C1 0.0185(10) 0.0181(10) 0.0196(10) -0.0047(8) -0.0078(8) -0.0057(8)
C2 0.0136(10) 0.0181(10) 0.0264(11) -0.0090(8) -0.0032(8) -0.0058(8)
C3 0.0199(11) 0.0169(10) 0.0273(11) -0.0040(9) -0.0031(9) -0.0120(8)
C4 0.0210(11) 0.0141(10) 0.0325(12) -0.0095(9) -0.0087(9) -0.0054(8)
C5 0.0204(11) 0.0240(11) 0.0230(11) -0.0118(9) -0.0033(8) -0.0061(9)
C6 0.0132(9) 0.0130(9) 0.0115(8) -0.0022(7) -0.0016(7) -0.0031(7)
C7 0.0154(10) 0.0122(10) 0.0300(11) -0.0070(8) -0.0034(8) -0.0058(8)
C8 0.0163(10) 0.0112(9) 0.0274(11) -0.0054(8) -0.0010(8) -0.0062(8)
C9 0.0110(9) 0.0115(9) 0.0187(9) -0.0031(7) -0.0008(7) -0.0055(7)
C10 0.0144(10) 0.0194(10) 0.0189(10) -0.0047(8) -0.0016(8) -0.0067(8)
C11 0.0179(10) 0.0226(11) 0.0180(10) -0.0006(8) -0.0049(8) -0.0071(8)
C12 0.0135(10) 0.0189(11) 0.0269(11) -0.0007(9) -0.0037(8) -0.0028(8)
C13 0.0146(10) 0.0151(10) 0.0250(11) -0.0049(8) 0.0000(8) -0.0029(8)
C14 0.0136(9) 0.0131(9) 0.0174(9) -0.0036(7) -0.0008(7) -0.0060(7)
C15 0.0153(10) 0.0178(10) 0.0182(10) -0.0063(8) -0.0009(8) -0.0023(8)
C16 0.0297(12) 0.0242(12) 0.0167(10) -0.0024(9) 0.0016(9) -0.0082(9)
C17 0.0216(11) 0.0259(12) 0.0264(11) -0.0123(9) -0.0025(9) -0.0041(9)
C18 0.0190(11) 0.0325(13) 0.0190(10) -0.0094(9) -0.0022(8) -0.0042(9)
C19 0.0293(13) 0.0455(16) 0.0315(13) -0.0234(12) -0.0005(10) -0.0066(11)
C20 0.0284(13) 0.0444(16) 0.0210(11) -0.0078(11) 0.0031(9) -0.0088(11)
C29 0.0103(9) 0.0106(9) 0.0229(10) -0.0072(8) -0.0005(7) -0.0043(7)
C30 0.0181(10) 0.0118(9) 0.0234(10) -0.0063(8) -0.0017(8) -0.0046(8)
C31 0.0199(11) 0.0185(11) 0.0283(11) -0.0067(9) 0.0040(9) -0.0074(8)
C32 0.0118(10) 0.0201(11) 0.0388(13) -0.0090(10) 0.0003(9) -0.0055(8)
C33 0.0161(10) 0.0147(10) 0.0299(11) -0.0079(8) -0.0073(8) -0.0032(8)
C34 0.0163(10) 0.0093(9) 0.0229(10) -0.0062(8) -0.0026(8) -0.0047(7)
C35 0.0172(10) 0.0153(10) 0.0201(10) -0.0037(8) -0.0047(8) -0.0030(8)
C36 0.0281(12) 0.0160(11) 0.0279(12) -0.0009(9) -0.0024(9) -0.0049(9)
C37 0.0265(12) 0.0244(12) 0.0241(11) -0.0066(9) -0.0088(9) -0.0021(9)
C38 0.0180(10) 0.0201(11) 0.0216(10) -0.0035(8) 0.0003(8) -0.0046(8)
C39 0.0515(17) 0.0252(13) 0.0285(13) -0.0086(10) -0.0112(12) -0.0033(11)
C40 0.0358(14) 0.0251(13) 0.0307(13) 0.0035(10) -0.0044(11) -0.0096(10)
C41 0.0225(11) 0.0171(11) 0.0251(11) -0.0014(9) -0.0067(9) -0.0108(9)
C42 0.0302(13) 0.0220(12) 0.0365(14) 0.0037(10) -0.0168(11) -0.0049(10)
Ni2 0.01815(14) 0.01247(13) 0.01997(14) -0.00452(10) -0.00402(10) -0.00523(10)
N11 0.0156(8) 0.0120(8) 0.0190(8) -0.0049(7) -0.0030(7) -0.0024(6)
N12 0.0161(8) 0.0141(8) 0.0176(8) -0.0061(7) -0.0027(7) -0.0037(7)
N13 0.0252(10) 0.0180(9) 0.0212(9) -0.0059(7) -0.0037(7) -0.0091(7)
C51 0.0592(18) 0.0159(12) 0.0410(15) 0.0053(10) -0.0282(14) -0.0151(12)
C52 0.0397(14) 0.0187(12) 0.0339(13) -0.0023(10) 0.0077(11) -0.0135(10)
C53 0.0373(14) 0.0215(12) 0.0394(14) -0.0013(10) -0.0134(11) -0.0184(10)
C54 0.062(2) 0.0223(13) 0.0524(17) -0.0230(12) 0.0196(15) -0.0230(13)
C55 0.0265(14) 0.0109(11) 0.094(3) -0.0090(13) -0.0017(15) -0.0023(10)
C56 0.0169(10) 0.0145(10) 0.0136(9) -0.0012(7) -0.0004(7) -0.0059(8)
C57 0.0210(11) 0.0198(11) 0.0308(12) -0.0137(9) -0.0054(9) -0.0028(8)
C58 0.0214(11) 0.0187(11) 0.0262(11) -0.0104(9) -0.0065(9) -0.0030(8)
C59 0.0198(10) 0.0130(10) 0.0203(10) -0.0074(8) -0.0042(8) -0.0015(8)
C60 0.0275(12) 0.0135(10) 0.0203(10) -0.0072(8) -0.0014(8) -0.0019(8)
C61 0.0355(13) 0.0185(11) 0.0203(11) -0.0035(9) -0.0053(9) 0.0022(9)
C62 0.0254(12) 0.0290(13) 0.0269(12) -0.0076(10) -0.0112(10) 0.0085(10)
C63 0.0196(11) 0.0273(12) 0.0297(12) -0.0117(10) -0.0025(9) -0.0003(9)
C64 0.0210(11) 0.0163(10) 0.0228(11) -0.0080(8) -0.0028(8) -0.0026(8)
C65 0.0199(11) 0.0172(11) 0.0271(11) -0.0030(9) 0.0011(9) -0.0027(8)
C66 0.0304(13) 0.0233(12) 0.0211(11) -0.0011(9) 0.0019(9) -0.0014(9)
C67 0.0285(13) 0.0294(14) 0.0456(16) -0.0035(11) 0.0049(11) -0.0124(11)
C68 0.0288(12) 0.0142(10) 0.0249(11) -0.0013(8) -0.0005(9) -0.0059(9)
C69 0.0462(16) 0.0190(12) 0.0391(14) -0.0060(10) -0.0016(12) -0.0126(11)
C70 0.0383(14) 0.0208(12) 0.0257(12) -0.0037(9) 0.0052(10) -0.0104(10)
C79 0.0151(10) 0.0150(10) 0.0225(10) -0.0076(8) -0.0033(8) -0.0032(8)
C80 0.0169(10) 0.0189(10) 0.0222(10) -0.0079(8) -0.0002(8) -0.0074(8)
C81 0.0210(11) 0.0229(11) 0.0264(11) -0.0109(9) 0.0034(9) -0.0066(9)
C82 0.0196(11) 0.0214(11) 0.0322(12) -0.0115(9) 0.0009(9) -0.0024(9)
C83 0.0209(11) 0.0199(11) 0.0278(12) -0.0059(9) -0.0054(9) -0.0010(9)
C84 0.0174(10) 0.0176(10) 0.0219(10) -0.0064(8) -0.0032(8) -0.0042(8)
C85 0.0171(10) 0.0213(11) 0.0193(10) -0.0036(8) -0.0036(8) -0.0012(8)
C86 0.0279(13) 0.0413(15) 0.0248(12) -0.0117(11) -0.0047(10) -0.0079(11)
C87 0.0336(13) 0.0219(12) 0.0228(11) -0.0008(9) -0.0023(10) -0.0011(10)
C88 0.0242(11) 0.0187(11) 0.0217(11) -0.0049(8) 0.0029(9) -0.0064(9)
C89 0.0395(15) 0.0268(13) 0.0314(13) -0.0058(10) 0.0031(11) -0.0159(11)
C90 0.0311(13) 0.0259(12) 0.0224(11) -0.0070(9) -0.0011(9) -0.0068(10)
C91 0.0270(12) 0.0230(11) 0.0244(11) -0.0082(9) -0.0026(9) -0.0111(9)
C92 0.0377(14) 0.0337(14) 0.0255(12) 0.0020(10) -0.0129(10) -0.0127(11)
P1 0.0303(3) 0.0187(3) 0.0289(3) -0.0034(2) 0.0004(3) -0.0037(2)
F1 0.0427(10) 0.0764(13) 0.0360(9) -0.0222(9) 0.0031(7) -0.0134(9)
F2 0.0361(9) 0.0593(12) 0.0534(11) -0.0108(9) -0.0131(8) -0.0019(8)
F3 0.0900(16) 0.0778(15) 0.0435(11) -0.0272(10) 0.0040(10) 0.0180(12)
F4 0.0303(9) 0.0473(11) 0.0648(12) 0.0069(9) 0.0010(8) 0.0047(7)
F5 0.0582(12) 0.0296(9) 0.0720(13) 0.0163(8) -0.0100(10) -0.0169(8)
F6 0.0910(15) 0.0321(10) 0.0772(14) 0.0039(9) -0.0361(12) -0.0310(10)
P2 0.0221(3) 0.0237(3) 0.0227(3) -0.0056(2) -0.0031(2) 0.0007(2)
F7 0.0550(11) 0.0180(8) 0.0619(11) -0.0057(7) 0.0052(9) 0.0007(7)
F8 0.0277(9) 0.0614(12) 0.0794(13) -0.0282(10) -0.0113(8) -0.0063(8)
F9 0.0511(10) 0.0414(10) 0.0446(9) -0.0270(8) -0.0086(8) 0.0126(8)
F10 0.0273(8) 0.0558(11) 0.0684(12) -0.0015(9) -0.0002(8) -0.0166(8)
F11 0.0717(14) 0.0901(16) 0.0221(8) 0.0091(9) -0.0048(8) 0.0206(11)
F12 0.0539(10) 0.0288(8) 0.0258(7) -0.0058(6) 0.0031(7) -0.0074(7)

loop_
_atom_type_symbol
_atom_type_description
_atom_type_scat_dispersion_real
_atom_type_scat_dispersion_imag
_atom_type_scat_source
C C 0.0033 0.0016 'International Tables Vol C Tables 4.2.6.8 and 6.1.1.4'
H H 0.0000 0.0000 'International Tables Vol C Tables 4.2.6.8 and 6.1.1.4'
F F 0.0171 0.0103 'International Tables Vol C Tables 4.2.6.8 and 6.1.1.4'
N N 0.0061 0.0033 'International Tables Vol C Tables 4.2.6.8 and 6.1.1.4'
Ni Ni 0.3393 1.1124 'International Tables Vol C Tables 4.2.6.8 and 6.1.1.4'
P P 0.1023 0.0942 'International Tables Vol C Tables 4.2.6.8 and 6.1.1.4'

loop_
_geom_angle_atom_site_label_1
_geom_angle_atom_site_label_2
_geom_angle_atom_site_label_3
_geom_angle
N3 Ni1 C1 156.94(8)
N3 Ni1 C2 137.40(8)
N3 Ni1 C3 102.66(8)
N3 Ni1 C4 92.53(8)
N3 Ni1 C5 118.16(8)
N3 Ni1 C6 102.23(8)
C1 Ni1 C2 40.41(8)
C1 Ni1 C3 65.32(8)
C1 Ni1 C4 65.51(8)
C1 Ni1 C5 39.54(8)
C2 Ni1 C3 37.21(8)
C4 Ni1 C2 64.76(8)
C4 Ni1 C3 39.38(9)
C4 Ni1 C5 38.23(9)
C5 Ni1 C2 65.88(8)
C5 Ni1 C3 64.99(9)
C6 Ni1 C1 97.73(8)
C6 Ni1 C2 110.13(8)
C6 Ni1 C3 144.88(9)
C6 Ni1 C4 160.07(8)
C6 Ni1 C5 121.86(8)
C6 N1 C8 112.84(16)
C6 N1 C9 127.98(16)
C9 N1 C8 119.06(15)
C6 N2 C7 112.55(16)
C6 N2 C29 125.68(16)
C29 N2 C7 118.18(16)
C41 N3 Ni1 168.88(18)
C2 C1 Ni1 74.40(12)
C5 C1 Ni1 74.09(12)
C5 C1 C2 109.09(19)
C1 C2 Ni1 65.19(11)
C3 C2 Ni1 72.36(12)
C3 C2 C1 106.83(19)
C2 C3 Ni1 70.43(12)
C2 C3 C4 107.81(19)
C4 C3 Ni1 68.09(11)
C3 C4 Ni1 72.53(12)
C5 C4 Ni1 71.35(12)
C5 C4 C3 109.18(19)
C1 C5 Ni1 66.37(11)
C4 C5 Ni1 70.42(12)
C4 C5 C1 106.6(2)
N1 C6 Ni1 124.45(14)
N1 C6 N2 107.66(16)
N2 C6 Ni1 127.61(14)
N2 C7 C8 102.10(16)
N1 C8 C7 102.11(15)
C10 C9 N1 117.22(18)
C14 C9 N1 120.34(17)
C14 C9 C10 122.41(18)
C9 C10 C18 122.69(19)
C11 C10 C9 117.53(19)
C11 C10 C18 119.75(19)
C12 C11 C10 121.34(19)
C11 C12 C13 119.9(2)
C12 C13 C14 121.2(2)
C9 C14 C15 122.01(18)
C13 C14 C9 117.61(18)
C13 C14 C15 120.38(19)
C14 C15 C16 110.09(17)
C14 C15 C17 112.48(17)
C17 C15 C16 110.54(18)
C10 C18 C19 111.70(19)
C10 C18 C20 110.8(2)
C19 C18 C20 110.91(19)
C30 C29 N2 119.44(17)
C30 C29 C34 121.98(18)
C34 C29 N2 118.51(18)
C29 C30 C38 123.32(18)
C31 C30 C29 117.30(19)
C31 C30 C38 119.38(19)
C32 C31 C30 121.4(2)
C33 C32 C31 120.7(2)
C32 C33 C34 120.7(2)
C29 C34 C35 122.12(18)
C33 C34 C29 117.88(19)
C33 C34 C35 119.96(18)
C34 C35 C36 110.43(18)
C34 C35 C37 112.37(17)
C37 C35 C36 108.46(17)
C30 C38 C39 110.48(18)
C40 C38 C30 112.16(18)
C40 C38 C39 110.2(2)
N3 C41 C42 179.5(3)
N13 Ni2 C51 159.73(9)
N13 Ni2 C52 121.84(9)
N13 Ni2 C53 94.58(9)
N13 Ni2 C54 101.55(11)
N13 Ni2 C55 135.10(12)
N13 Ni2 C56 102.83(8)
C51 Ni2 C52 39.61(11)
C51 Ni2 C53 65.33(10)
C51 Ni2 C54 65.07(12)
C51 Ni2 C55 39.97(13)
C52 Ni2 C54 64.58(10)
C53 Ni2 C52 37.96(10)
C53 Ni2 C54 39.13(11)
C55 Ni2 C52 65.44(11)
C55 Ni2 C53 64.44(10)
C55 Ni2 C54 37.23(12)
C56 Ni2 C51 95.90(9)
C56 Ni2 C52 118.87(9)
C56 Ni2 C53 156.83(9)
C56 Ni2 C54 146.24(11)
C56 Ni2 C55 110.54(10)
C56 N11 C58 112.48(16)
C56 N11 C59 125.91(17)
C59 N11 C58 121.52(16)
C56 N12 C57 111.65(17)
C56 N12 C79 126.53(17)
C79 N12 C57 117.29(16)
C91 N13 Ni2 170.97(18)
C52 C51 Ni2 74.50(14)
C52 C51 C55 108.7(2)
C55 C51 Ni2 73.82(16)
C51 C52 Ni2 65.89(14)
C53 C52 Ni2 70.60(14)
C53 C52 C51 106.4(2)
C52 C53 Ni2 71.44(14)
C52 C53 C54 108.7(2)
C54 C53 Ni2 71.36(13)
C53 C54 Ni2 69.52(14)
C55 C54 Ni2 70.35(15)
C55 C54 C53 108.2(3)
C51 C55 Ni2 66.21(14)
C54 C55 Ni2 72.42(16)
C54 C55 C51 107.6(2)
N11 C56 Ni2 124.25(15)
N11 C56 N12 108.39(17)
N12 C56 Ni2 127.13(15)
N12 C57 C58 102.50(17)
N11 C58 C57 101.47(17)
C60 C59 N11 117.74(19)
C64 C59 N11 119.61(18)
C64 C59 C60 122.65(19)
C59 C60 C68 122.43(19)
C61 C60 C59 117.6(2)
C61 C60 C68 119.9(2)
C62 C61 C60 121.0(2)
C63 C62 C61 120.3(2)
C62 C63 C64 121.2(2)
C59 C64 C63 117.2(2)
C59 C64 C65 121.48(19)
C63 C64 C65 121.2(2)
C64 C65 C66 108.87(18)
C64 C65 C67 113.4(2)
C67 C65 C66 110.1(2)
C60 C68 C69 110.5(2)
C60 C68 C70 112.06(19)
C69 C68 C70 110.17(19)
C80 C79 N12 119.36(18)
C84 C79 N12 119.06(18)
C84 C79 C80 121.38(19)
C79 C80 C88 123.29(19)
C81 C80 C79 117.9(2)
C81 C80 C88 118.80(19)
C82 C81 C80 121.4(2)
C83 C82 C81 119.8(2)
C82 C83 C84 121.3(2)
C79 C84 C85 122.29(19)
C83 C84 C79 118.2(2)
C83 C84 C85 119.46(19)
C84 C85 C86 110.61(18)
C84 C85 C87 112.41(18)
C86 C85 C87 109.36(18)
C80 C88 C89 110.10(19)
C80 C88 C90 111.69(18)
C89 C88 C90 110.76(19)
N13 C91 C92 179.4(2)
F1 P1 F2 91.21(10)
F1 P1 F3 178.41(12)
F1 P1 F4 89.12(10)
F1 P1 F6 89.48(11)
F3 P1 F2 87.86(11)
F4 P1 F2 179.39(11)
F4 P1 F3 91.81(11)
F5 P1 F1 90.83(11)
F5 P1 F2 89.47(10)
F5 P1 F3 90.45(13)
F5 P1 F4 90.01(10)
F5 P1 F6 179.21(11)
F6 P1 F2 89.80(11)
F6 P1 F3 89.22(13)
F6 P1 F4 90.72(10)
F8 P2 F7 89.27(10)
F8 P2 F9 89.70(10)
F8 P2 F12 88.82(10)
F9 P2 F7 178.08(10)
F10 P2 F7 90.60(10)
F10 P2 F8 178.15(11)
F10 P2 F9 90.37(10)
F10 P2 F12 89.33(9)
F11 P2 F7 90.93(11)
F11 P2 F8 90.28(12)
F11 P2 F9 90.70(11)
F11 P2 F10 91.57(11)
F11 P2 F12 178.98(12)
F12 P2 F7 89.54(9)
F12 P2 F9 88.82(9)

loop_
_geom_bond_atom_site_label_1
_geom_bond_atom_site_label_2
_geom_bond_distance
Ni1 N3 1.8644(18)
Ni1 C1 2.033(2)
Ni1 C2 2.157(2)
Ni1 C3 2.181(2)
Ni1 C4 2.122(2)
Ni1 C5 2.134(2)
Ni1 C6 1.9013(19)
N1 C6 1.344(2)
N1 C8 1.480(2)
N1 C9 1.441(2)
N2 C6 1.352(3)
N2 C7 1.480(2)
N2 C29 1.442(2)
N3 C41 1.141(3)
C1 C2 1.452(3)
C1 C5 1.412(3)
C2 C3 1.384(3)
C3 C4 1.451(3)
C4 C5 1.393(3)
C7 C8 1.520(3)
C9 C10 1.403(3)
C9 C14 1.398(3)
C10 C11 1.397(3)
C10 C18 1.522(3)
C11 C12 1.382(3)
C12 C13 1.386(3)
C13 C14 1.398(3)
C14 C15 1.521(3)
C15 C16 1.531(3)
C15 C17 1.531(3)
C18 C19 1.530(3)
C18 C20 1.534(3)
C29 C30 1.404(3)
C29 C34 1.409(3)
C30 C31 1.393(3)
C30 C38 1.529(3)
C31 C32 1.377(3)
C32 C33 1.376(3)
C33 C34 1.394(3)
C34 C35 1.518(3)
C35 C36 1.539(3)
C35 C37 1.538(3)
C38 C39 1.534(3)
C38 C40 1.529(3)
C41 C42 1.453(3)
Ni2 N13 1.8719(18)
Ni2 C51 2.023(2)
Ni2 C52 2.135(2)
Ni2 C53 2.125(2)
Ni2 C54 2.149(3)
Ni2 C55 2.123(3)
Ni2 C56 1.907(2)
N11 C56 1.341(3)
N11 C58 1.487(3)
N11 C59 1.443(3)
N12 C56 1.348(3)
N12 C57 1.483(3)
N12 C79 1.437(3)
N13 C91 1.136(3)
C51 C52 1.413(4)
C51 C55 1.420(4)
C52 C53 1.385(4)
C53 C54 1.431(4)
C54 C55 1.364(4)
C57 C58 1.518(3)
C59 C60 1.403(3)
C59 C64 1.402(3)
C60 C61 1.396(3)
C60 C68 1.520(3)
C61 C62 1.386(4)
C62 C63 1.381(3)
C63 C64 1.404(3)
C64 C65 1.511(3)
C65 C66 1.537(3)
C65 C67 1.534(3)
C68 C69 1.533(3)
C68 C70 1.535(3)
C79 C80 1.409(3)
C79 C84 1.407(3)
C80 C81 1.398(3)
C80 C88 1.521(3)
C81 C82 1.386(3)
C82 C83 1.382(3)
C83 C84 1.395(3)
C84 C85 1.523(3)
C85 C86 1.535(3)
C85 C87 1.537(3)
C88 C89 1.534(3)
C88 C90 1.539(3)
C91 C92 1.464(3)
P1 F1 1.5807(17)
P1 F2 1.6028(17)
P1 F3 1.599(2)
P1 F4 1.5971(17)
P1 F5 1.5734(17)
P1 F6 1.5921(18)
P2 F7 1.6052(17)
P2 F8 1.5979(17)
P2 F9 1.6002(16)
P2 F10 1.5854(17)
P2 F11 1.5764(17)
P2 F12 1.5992(15)
